data_7041136
loop_
_publ_author_name
'Liu, Lili'
'Yang, Yun'
'Li, Linping'
'Yang, Zhihua'
'Pan, Shilie'

_publ_section_title
;
 Pb2Bi2GaB3O11, a new congruent-melting galloborate containing two types
 of asymmetric cations with a moderate birefringence.
;
_journal_issue 47
_journal_name_full 'Dalton transactions (Cambridge, England : 2003)'
_journal_page_first 18977
_journal_page_last 18983
_journal_paper_doi 10.1039/c6dt03761e
_journal_volume 45
_journal_year 2016
_chemical_formula_sum 'B3 Bi2 Ga O11 Pb2'
_chemical_formula_weight 1110.49
_chemical_name_systematic
; 
 ? 
;
_space_group_IT_number 15
_symmetry_cell_setting monoclinic
_symmetry_space_group_name_Hall '-C 2yc'
_symmetry_space_group_name_H-M 'C 1 2/c 1'
_atom_sites_solution_hydrogens none
_atom_sites_solution_primary direct
_atom_sites_solution_secondary difmap
_audit_creation_method SHELXL-97
_audit_update_record
;
2016-08-29 deposited with the CCDC.
2016-11-06 downloaded from the CCDC.
;
_cell_angle_alpha 90.00
_cell_angle_beta 90.238(4)
_cell_angle_gamma 90.00
_cell_formula_units_Z 4
_cell_length_a 17.318(5)
_cell_length_b 8.868(3)
_cell_length_c 6.779(2)
_cell_measurement_reflns_used 1070
_cell_measurement_temperature 296(2)
_cell_measurement_theta_max 27.10
_cell_measurement_theta_min 2.58
_cell_volume 1041.1(6)
_computing_cell_refinement 'Bruker SMART'
_computing_data_collection 'Bruker SMART'
_computing_data_reduction 'Bruker SAINT'
_computing_molecular_graphics 'Bruker SHELXTL'
_computing_publication_material 'Bruker SHELXTL'
_computing_structure_refinement 'SHELXL-97 (Sheldrick, 1997)'
_computing_structure_solution 'SHELXS-97 (Sheldrick, 1990)'
_diffrn_ambient_temperature 296(2)
_diffrn_measured_fraction_theta_full 0.993
_diffrn_measured_fraction_theta_max 0.993
_diffrn_measurement_device_type 'CCD area detector'
_diffrn_measurement_method 'phi and omega scans'
_diffrn_radiation_monochromator graphite
_diffrn_radiation_source 'fine-focus sealed tube'
_diffrn_radiation_type MoK\a
_diffrn_radiation_wavelength 0.71073
_diffrn_reflns_av_R_equivalents 0.0405
_diffrn_reflns_av_sigmaI/netI 0.0493
_diffrn_reflns_limit_h_max 14
_diffrn_reflns_limit_h_min -22
_diffrn_reflns_limit_k_max 11
_diffrn_reflns_limit_k_min -11
_diffrn_reflns_limit_l_max 8
_diffrn_reflns_limit_l_min -8
_diffrn_reflns_number 3148
_diffrn_reflns_theta_full 27.54
_diffrn_reflns_theta_max 27.54
_diffrn_reflns_theta_min 2.35
_exptl_absorpt_coefficient_mu 68.539
_exptl_absorpt_correction_type none
_exptl_crystal_density_diffrn 7.085
_exptl_crystal_density_method 'not measured'
_exptl_crystal_description block
_exptl_crystal_F_000 1856
_refine_diff_density_max 4.659
_refine_diff_density_min -5.432
_refine_diff_density_rms 2.519
_refine_ls_extinction_coef 0.00136(12)
_refine_ls_extinction_expression Fc^*^=kFc[1+0.001xFc^2^\l^3^/sin(2\q)]^-1/4^
_refine_ls_extinction_method SHELXL
_refine_ls_goodness_of_fit_ref 1.179
_refine_ls_hydrogen_treatment none
_refine_ls_matrix_type full
_refine_ls_number_parameters 90
_refine_ls_number_reflns 1207
_refine_ls_number_restraints 24
_refine_ls_restrained_S_all 1.168
_refine_ls_R_factor_all 0.0479
_refine_ls_R_factor_gt 0.0359
_refine_ls_shift/su_max 0.000
_refine_ls_shift/su_mean 0.000
_refine_ls_structure_factor_coef Fsqd
_refine_ls_weighting_details 'calc w=1/[\s^2^(Fo^2^)+(0.0636P)^2^+0.0000P] where P=(Fo^2^+2Fc^2^)/3'
_refine_ls_weighting_scheme calc
_refine_ls_wR_factor_gt 0.0881
_refine_ls_wR_factor_ref 0.1163
_reflns_number_gt 1042
_reflns_number_total 1207
_reflns_threshold_expression >2sigma(I)
_cod_data_source_file c6dt03761e2.cif
_cod_data_source_block 1
_cod_depositor_comments
;
The following automatic conversions were performed:

'_symmetry_cell_setting' value 'Monoclinic' changed to 'monoclinic'
according to
/usr/data/users/saulius/crontab/automatic-downloads/rss-feeds/RSC/lib/dictionaries/cif_core.dic
dictionary named 'cif_core.dic' version 2.4.2 from 2011-04-26.

Automatic conversion script
Id: cif_fix_values 4268 2015-11-12 08:31:59Z antanas 

 Adding full bibliography for 7041136.cif.
;
_cod_original_cell_volume 1041.0(6)
_cod_original_sg_symbol_H-M C2/c
_cod_database_code 7041136

loop_
_symmetry_equiv_pos_as_xyz
'x, y, z'
'-x, y, -z+1/2'
'x+1/2, y+1/2, z'
'-x+1/2, y+1/2, -z+1/2'
'-x, -y, -z'
'x, -y, z-1/2'
'-x+1/2, -y+1/2, -z'
'x+1/2, -y+1/2, z-1/2'

loop_
_atom_site_label
_atom_site_type_symbol
_atom_site_fract_x
_atom_site_fract_y
_atom_site_fract_z
_atom_site_U_iso_or_equiv
_atom_site_adp_type
_atom_site_occupancy
_atom_site_symmetry_multiplicity
_atom_site_calc_flag
_atom_site_refinement_flags
Bi1 Bi 0.43383(3) 0.29934(7) -0.00681(9) 0.0129(3) Uani 1 1 d .
Pb1 Pb 0.15756(3) 0.59263(7) 0.05990(10) 0.0165(3) Uani 1 1 d .
Ga1 Ga 0.2500 0.2500 0.0000 0.0092(5) Uani 1 2 d S
B1 B 0.0000 0.517(2) 0.2500 0.005(4) Uani 1 2 d SU
B2 B 0.3249(9) 0.5078(19) 0.239(3) 0.008(3) Uani 1 1 d .
O1 O 0.0644(7) 0.4390(13) 0.1941(18) 0.018(3) Uani 1 1 d U
O2 O 0.1798(7) 0.1524(12) 0.1876(17) 0.013(2) Uani 1 1 d .
O3 O 0.2587(7) 0.4369(13) 0.1777(18) 0.015(2) Uani 1 1 d U
O4 O 0.3966(7) 0.4466(13) 0.2323(19) 0.021(3) Uani 1 1 d U
O5 O 0.5000 0.171(2) 0.2500 0.030(5) Uani 1 2 d S
O6 O 0.3419(6) 0.1552(12) 0.0995(16) 0.009(2) Uani 1 1 d .

loop_
_atom_site_aniso_label
_atom_site_aniso_U_11
_atom_site_aniso_U_22
_atom_site_aniso_U_33
_atom_site_aniso_U_23
_atom_site_aniso_U_13
_atom_site_aniso_U_12
Bi1 0.0094(4) 0.0151(4) 0.0143(4) -0.0009(2) 0.0004(2) 0.0028(2)
Pb1 0.0103(4) 0.0212(4) 0.0181(4) 0.0035(2) -0.0010(3) -0.0009(2)
Ga1 0.0043(11) 0.0099(11) 0.0133(13) 0.0019(9) 0.0007(9) 0.0013(9)
B1 0.005(4) 0.005(4) 0.005(4) 0.000 -0.0001(10) 0.000
B2 0.003(7) 0.011(8) 0.011(8) -0.007(7) 0.001(6) -0.001(6)
O1 0.018(3) 0.018(3) 0.018(3) -0.0001(10) 0.0003(10) -0.0002(10)
O2 0.013(6) 0.013(5) 0.014(6) 0.002(5) 0.004(4) 0.000(4)
O3 0.015(3) 0.015(3) 0.015(3) -0.0005(10) -0.0004(10) 0.0003(10)
O4 0.020(3) 0.021(3) 0.021(3) -0.0006(10) -0.0003(10) 0.0002(10)
O5 0.033(12) 0.023(10) 0.035(12) 0.000 -0.016(9) 0.000
O6 0.006(5) 0.013(5) 0.009(6) 0.001(4) 0.004(4) -0.001(4)

loop_
_atom_type_symbol
_atom_type_description
_atom_type_scat_dispersion_real
_atom_type_scat_dispersion_imag
_atom_type_scat_source
B B 0.0013 0.0007 'International Tables Vol C Tables 4.2.6.8 and 6.1.1.4'
O O 0.0106 0.0060 'International Tables Vol C Tables 4.2.6.8 and 6.1.1.4'
Ga Ga 0.2307 1.6083 'International Tables Vol C Tables 4.2.6.8 and 6.1.1.4'
Pb Pb -3.3944 10.1111 'International Tables Vol C Tables 4.2.6.8 and 6.1.1.4'
Bi Bi -4.1077 10.2566 'International Tables Vol C Tables 4.2.6.8 and 6.1.1.4'

loop_
_geom_angle_atom_site_label_1
_geom_angle_atom_site_label_2
_geom_angle_atom_site_label_3
_geom_angle
_geom_angle_site_symmetry_1
_geom_angle_site_symmetry_3
O6 Bi1 O4 83.5(4) . .
O6 Bi1 O2 70.5(4) . 7
O4 Bi1 O2 91.7(4) . 7
O6 Bi1 O5 80.0(4) . .
O4 Bi1 O5 83.4(4) . .
O2 Bi1 O5 150.5(3) 7 .
O6 Bi1 O1 71.1(4) . 7
O4 Bi1 O1 154.2(4) . 7
O2 Bi1 O1 84.2(4) 7 7
O5 Bi1 O1 87.8(5) . 7
O1 Pb1 O3 92.3(4) . .
O1 Pb1 O6 75.8(4) . 4
O3 Pb1 O6 79.0(4) . 4
O1 Pb1 O6 69.3(4) . 7
O3 Pb1 O6 67.7(4) . 7
O6 Pb1 O6 129.7(3) 4 7
O6 Ga1 O6 180.0(3) . 7
O6 Ga1 O2 95.4(5) . .
O6 Ga1 O2 84.6(5) 7 .
O6 Ga1 O2 84.6(5) . 7
O6 Ga1 O2 95.4(5) 7 7
O2 Ga1 O2 180.0(8) . 7
O6 Ga1 O3 84.9(5) . 7
O6 Ga1 O3 95.1(5) 7 7
O2 Ga1 O3 88.9(5) . 7
O2 Ga1 O3 91.1(5) 7 7
O6 Ga1 O3 95.1(5) . .
O6 Ga1 O3 84.9(5) 7 .
O2 Ga1 O3 91.1(5) . .
O2 Ga1 O3 88.9(5) 7 .
O3 Ga1 O3 180.0(7) 7 .
O6 Ga1 Bi1 139.0(3) . 7
O6 Ga1 Bi1 41.0(3) 7 7
O2 Ga1 Bi1 46.8(3) . 7
O2 Ga1 Bi1 133.2(3) 7 7
O3 Ga1 Bi1 80.1(3) 7 7
O3 Ga1 Bi1 99.9(3) . 7
O1 B1 O1 119.2(19) 2 .
O1 B1 O5 120.4(9) 2 3_455
O1 B1 O5 120.4(9) . 3_455
O4 B2 O3 124.9(14) . .
O4 B2 O2 116.1(13) . 4
O3 B2 O2 119.0(13) . 4
B1 O1 Pb1 112.6(10) . .
B1 O1 Bi1 126.0(10) . 7
Pb1 O1 Bi1 107.1(5) . 7
B2 O2 Ga1 133.1(10) 4_545 .
B2 O2 Bi1 107.8(9) 4_545 7
Ga1 O2 Bi1 95.8(5) . 7
B2 O3 Ga1 127.3(10) . .
B2 O3 Pb1 116.8(9) . .
Ga1 O3 Pb1 102.7(5) . .
B2 O4 Bi1 122.5(10) . .
B1 O5 Bi1 118.6(4) 3_545 2_655
B1 O5 Bi1 118.6(4) 3_545 .
Bi1 O5 Bi1 122.8(8) 2_655 .
Ga1 O6 Bi1 103.5(5) . .
Ga1 O6 Pb1 116.3(5) . 4_545
Bi1 O6 Pb1 117.5(5) . 4_545
Ga1 O6 Pb1 104.0(4) . 7
Bi1 O6 Pb1 112.2(4) . 7
Pb1 O6 Pb1 102.7(4) 4_545 7

loop_
_geom_bond_atom_site_label_1
_geom_bond_atom_site_label_2
_geom_bond_distance
_geom_bond_site_symmetry_2
Bi1 O6 2.167(10) .
Bi1 O4 2.181(13) .
Bi1 O2 2.354(12) 7
Bi1 O5 2.370(9) .
Bi1 O1 2.466(12) 7
Pb1 O1 2.302(12) .
Pb1 O3 2.367(12) .
Pb1 O6 2.375(11) 4
Pb1 O6 2.449(10) 7
Ga1 O6 1.920(11) .
Ga1 O6 1.920(11) 7
Ga1 O2 1.964(11) .
Ga1 O2 1.964(11) 7
Ga1 O3 2.054(12) 7
Ga1 O3 2.054(12) .
Ga1 Bi1 3.2140(11) 7
B1 O1 1.368(16) 2
B1 O1 1.368(16) .
B1 O5 1.37(3) 3_455
B2 O4 1.36(2) .
B2 O3 1.370(19) .
B2 O2 1.379(19) 4
O1 Bi1 2.466(12) 7
O2 B2 1.379(19) 4_545
O2 Bi1 2.354(12) 7
O5 B1 1.37(3) 3_545
O5 Bi1 2.370(9) 2_655
O6 Pb1 2.375(11) 4_545
O6 Pb1 2.449(10) 7
